data_2237592
loop_
_publ_author_name
'Karg\?il\?i, Hakan'
'Macit, Mustafa'
'Alpaslan, G\"okhan'
'B\"uy\"ukg\"ung\"or, Orhan'
'Erd\"onmez, Ahmet'

_publ_section_title
;
 1-{(<i>E</i>)-[4-Bromo-2-(trifluoromethoxy)phenyl]iminomethyl}naphthalen-2-ol
;
_journal_coeditor_code BG2500
_journal_issue 4
_journal_name_full 'Acta Crystallographica Section E'
_journal_page_first o535
_journal_paper_doi 10.1107/S160053681300679X
_journal_volume 69
_journal_year 2013
_chemical_formula_iupac 'C18 H11 Br F3 N O2'
_chemical_formula_moiety 'C18 H11 Br F3 N O2'
_chemical_formula_sum 'C18 H11 Br F3 N O2'
_chemical_formula_weight 410.19
_chemical_name_systematic
;
1-{(<i>E</i>)-[4-Bromo-2-(trifluoromethoxy)phenyl]iminomethyl}naphthalen-2-ol
;
_space_group_IT_number 14
_symmetry_cell_setting monoclinic
_symmetry_space_group_name_Hall '-P 2ybc'
_symmetry_space_group_name_H-M 'P 1 21/c 1'
_atom_sites_solution_hydrogens geom
_atom_sites_solution_primary direct
_atom_sites_solution_secondary difmap
_audit_creation_method SHELXL-97
_cell_angle_alpha 90.00
_cell_angle_beta 93.025(4)
_cell_angle_gamma 90.00
_cell_formula_units_Z 4
_cell_length_a 4.5315(3)
_cell_length_b 16.3228(7)
_cell_length_c 21.7622(12)
_cell_measurement_reflns_used 16693
_cell_measurement_temperature 296(2)
_cell_measurement_theta_max 27.32
_cell_measurement_theta_min 1.56
_cell_volume 1607.44(15)
_computing_cell_refinement 'X-AREA (Stoe & Cie, 2002)'
_computing_data_collection 'X-AREA (Stoe & Cie, 2002)'
_computing_data_reduction 'X-RED32 (Stoe & Cie, 2002)'
_computing_molecular_graphics 'ORTEP-3 for Windows (Farrugia, 2012)'
_computing_publication_material 'WinGX (Farrugia, 2012)'
_computing_structure_refinement 'SHELXL97 (Sheldrick, 2008)'
_computing_structure_solution 'SHELXS97 (Sheldrick, 2008)'
_diffrn_ambient_temperature 296(2)
_diffrn_detector_area_resol_mean 6.67
_diffrn_measured_fraction_theta_full 1.000
_diffrn_measured_fraction_theta_max 1.000
_diffrn_measurement_device_type 'Stoe IPDS-II'
_diffrn_measurement_method '\w scans'
_diffrn_radiation_monochromator graphite
_diffrn_radiation_source 'fine-focus sealed tube'
_diffrn_radiation_type MoK\a
_diffrn_radiation_wavelength 0.71073
_diffrn_reflns_av_R_equivalents 0.0801
_diffrn_reflns_av_sigmaI/netI 0.0509
_diffrn_reflns_limit_h_max 5
_diffrn_reflns_limit_h_min -5
_diffrn_reflns_limit_k_max 20
_diffrn_reflns_limit_k_min -20
_diffrn_reflns_limit_l_max 26
_diffrn_reflns_limit_l_min -26
_diffrn_reflns_number 17993
_diffrn_reflns_theta_full 26.00
_diffrn_reflns_theta_max 26.00
_diffrn_reflns_theta_min 1.56
_diffrn_standards_decay_% 0
_diffrn_standards_interval_count 0
_diffrn_standards_number 0
_exptl_absorpt_coefficient_mu 2.601
_exptl_absorpt_correction_T_max 0.7721
_exptl_absorpt_correction_T_min 0.1759
_exptl_absorpt_correction_type integration
_exptl_absorpt_process_details '(X-RED32; Stoe & Cie, 2002)'
_exptl_crystal_colour yellow
_exptl_crystal_density_diffrn 1.695
_exptl_crystal_density_method 'not measured'
_exptl_crystal_description needle
_exptl_crystal_F_000 816
_exptl_crystal_size_max 0.730
_exptl_crystal_size_mid 0.323
_exptl_crystal_size_min 0.080
_refine_diff_density_max 0.350
_refine_diff_density_min -0.200
_refine_ls_extinction_method none
_refine_ls_goodness_of_fit_ref 1.022
_refine_ls_hydrogen_treatment mixed
_refine_ls_matrix_type full
_refine_ls_number_parameters 230
_refine_ls_number_reflns 3160
_refine_ls_number_restraints 0
_refine_ls_restrained_S_all 1.022
_refine_ls_R_factor_all 0.0995
_refine_ls_R_factor_gt 0.0500
_refine_ls_shift/su_max 0.000
_refine_ls_shift/su_mean 0.000
_refine_ls_structure_factor_coef Fsqd
_refine_ls_weighting_details 'calc w=1/[\s^2^(Fo^2^)+(0.0355P)^2^] where P=(Fo^2^+2Fc^2^)/3'
_refine_ls_weighting_scheme calc
_refine_ls_wR_factor_gt 0.0800
_refine_ls_wR_factor_ref 0.0921
_reflns_number_gt 1932
_reflns_number_total 3160
_reflns_threshold_expression I>2\s(I)
_cod_data_source_file bg2500.cif
_cod_data_source_block I
_cod_original_sg_symbol_H-M 'P 21/c'
_cod_database_code 2237592
_cod_database_fobs_code 2237592

loop_
_symmetry_equiv_pos_as_xyz
'x, y, z'
'-x, y+1/2, -z+1/2'
'-x, -y, -z'
'x, -y-1/2, z-1/2'

loop_
_atom_site_type_symbol
_atom_site_label
_atom_site_fract_x
_atom_site_fract_y
_atom_site_fract_z
_atom_site_U_iso_or_equiv
_atom_site_adp_type
_atom_site_calc_flag
_atom_site_refinement_flags
_atom_site_occupancy
_atom_site_symmetry_multiplicity
C C1 1.2279(8) 0.2342(2) 0.35440(16) 0.0573(9) Uani d . 1 1
C C2 1.2003(8) 0.3194(3) 0.35626(18) 0.0655(10) Uani d . 1 1
C C3 1.3639(10) 0.3657(3) 0.4008(2) 0.0776(11) Uani d . 1 1
H H3 1.3428 0.4223 0.4018 0.093 Uiso calc R 1 1
C C4 1.5515(9) 0.3281(3) 0.44213(19) 0.0765(11) Uani d . 1 1
H H4 1.6587 0.3596 0.4710 0.092 Uiso calc R 1 1
C C5 1.5892(8) 0.2423(3) 0.44265(17) 0.0657(10) Uani d . 1 1
C C6 1.7837(9) 0.2042(3) 0.48585(19) 0.0812(12) Uani d . 1 1
H H6 1.8893 0.2362 0.5147 0.097 Uiso calc R 1 1
C C7 1.8217(10) 0.1228(4) 0.4867(2) 0.0936(14) Uani d . 1 1
H H7 1.9523 0.0986 0.5157 0.112 Uiso calc R 1 1
C C8 1.6626(11) 0.0748(3) 0.4434(2) 0.0923(14) Uani d . 1 1
H H8 1.6867 0.0182 0.4441 0.111 Uiso calc R 1 1
C C9 1.4735(9) 0.1092(3) 0.40055(19) 0.0777(11) Uani d . 1 1
H H9 1.3718 0.0759 0.3720 0.093 Uiso calc R 1 1
C C10 1.4281(8) 0.1944(2) 0.39847(17) 0.0602(9) Uani d . 1 1
C C11 1.0578(8) 0.1889(2) 0.30832(17) 0.0622(9) Uani d . 1 1
H H11 1.0735 0.1321 0.3078 0.075 Uiso calc R 1 1
C C12 0.7139(8) 0.1804(2) 0.22366(16) 0.0597(9) Uani d . 1 1
C C13 0.6122(9) 0.1007(3) 0.23012(17) 0.0684(10) Uani d . 1 1
H H13 0.6661 0.0716 0.2657 0.082 Uiso calc R 1 1
C C14 0.4340(8) 0.0637(3) 0.18521(17) 0.0693(10) Uani d . 1 1
H H14 0.3668 0.0104 0.1906 0.083 Uiso calc R 1 1
C C15 0.3558(8) 0.1062(2) 0.13217(17) 0.0632(10) Uani d . 1 1
C C16 0.4535(8) 0.1847(2) 0.12336(17) 0.0648(10) Uani d . 1 1
H H16 0.4010 0.2129 0.0873 0.078 Uiso calc R 1 1
C C17 0.6300(8) 0.2206(2) 0.16873(18) 0.0609(9) Uani d . 1 1
C C18 0.5876(11) 0.3632(3) 0.1640(2) 0.0827(12) Uani d . 1 1
Br Br1 0.11465(10) 0.05593(3) 0.06926(2) 0.08462(18) Uani d . 1 1
F F1 0.4514(8) 0.36567(18) 0.21522(15) 0.1282(11) Uani d . 1 1
F F2 0.7514(7) 0.42801(17) 0.16068(19) 0.1371(12) Uani d . 1 1
F F3 0.3769(6) 0.36943(18) 0.11946(14) 0.1162(9) Uani d . 1 1
N N1 0.8849(7) 0.22428(19) 0.26788(14) 0.0653(8) Uani d . 1 1
O O1 1.0213(7) 0.36180(19) 0.31728(16) 0.0838(9) Uani d . 1 1
O O2 0.7558(6) 0.29790(17) 0.15836(12) 0.0725(7) Uani d . 1 1
H H1 0.963(11) 0.327(3) 0.290(2) 0.12(2) Uiso d . 1 1

loop_
_atom_site_aniso_label
_atom_site_aniso_U_11
_atom_site_aniso_U_22
_atom_site_aniso_U_33
_atom_site_aniso_U_12
_atom_site_aniso_U_13
_atom_site_aniso_U_23
C1 0.062(2) 0.055(2) 0.055(2) -0.0034(18) 0.0068(18) -0.0039(17)
C2 0.069(2) 0.063(3) 0.065(3) 0.002(2) 0.009(2) -0.004(2)
C3 0.089(3) 0.058(3) 0.086(3) -0.003(2) 0.007(2) -0.015(2)
C4 0.080(3) 0.077(3) 0.072(3) -0.012(2) -0.002(2) -0.018(2)
C5 0.064(2) 0.073(3) 0.060(2) -0.003(2) 0.0049(19) -0.008(2)
C6 0.076(3) 0.095(4) 0.071(3) 0.004(3) -0.007(2) -0.011(2)
C7 0.093(3) 0.109(4) 0.077(3) 0.021(3) -0.020(2) 0.000(3)
C8 0.117(4) 0.070(3) 0.088(3) 0.015(3) -0.008(3) 0.007(3)
C9 0.099(3) 0.063(3) 0.069(3) 0.006(2) -0.010(2) -0.006(2)
C10 0.063(2) 0.064(3) 0.054(2) -0.0020(19) 0.0071(17) -0.0050(18)
C11 0.070(2) 0.059(3) 0.058(2) 0.0022(19) 0.0080(19) -0.0040(19)
C12 0.063(2) 0.062(3) 0.054(2) 0.0051(19) 0.0022(18) -0.0035(19)
C13 0.090(3) 0.064(3) 0.051(2) -0.005(2) -0.004(2) 0.0055(19)
C14 0.082(2) 0.059(2) 0.066(2) -0.008(2) 0.0015(19) 0.000(2)
C15 0.069(2) 0.064(3) 0.056(2) 0.0049(19) -0.0028(18) -0.0029(19)
C16 0.069(2) 0.065(3) 0.059(2) 0.004(2) -0.0098(18) 0.007(2)
C17 0.062(2) 0.052(2) 0.069(2) 0.0020(18) 0.0004(19) 0.0051(19)
C18 0.086(3) 0.064(3) 0.097(4) 0.004(3) 0.001(3) 0.017(3)
Br1 0.0931(3) 0.0795(3) 0.0783(3) -0.0037(3) -0.02406(19) -0.0046(3)
F1 0.157(3) 0.111(2) 0.120(2) 0.0348(19) 0.034(2) -0.0057(19)
F2 0.119(2) 0.0595(18) 0.230(4) -0.0058(17) -0.011(2) 0.026(2)
F3 0.1036(19) 0.107(2) 0.134(2) 0.0219(16) -0.0291(17) 0.0330(18)
N1 0.0728(19) 0.063(2) 0.0594(19) 0.0005(16) -0.0006(16) -0.0015(16)
O1 0.103(2) 0.063(2) 0.084(2) 0.0087(17) -0.0090(18) -0.0022(17)
O2 0.0727(16) 0.0599(18) 0.0845(19) 0.0017(15) 0.0006(14) 0.0078(14)

loop_
_atom_type_symbol
_atom_type_description
_atom_type_scat_dispersion_real
_atom_type_scat_dispersion_imag
_atom_type_scat_source
C C 0.0033 0.0016 'International Tables Vol C Tables 4.2.6.8 and 6.1.1.4'
H H 0.0000 0.0000 'International Tables Vol C Tables 4.2.6.8 and 6.1.1.4'
Br Br -0.2901 2.4595 'International Tables Vol C Tables 4.2.6.8 and 6.1.1.4'
F F 0.0171 0.0103 'International Tables Vol C Tables 4.2.6.8 and 6.1.1.4'
N N 0.0061 0.0033 'International Tables Vol C Tables 4.2.6.8 and 6.1.1.4'
O O 0.0106 0.0060 'International Tables Vol C Tables 4.2.6.8 and 6.1.1.4'

loop_
_geom_angle_atom_site_label_1
_geom_angle_atom_site_label_2
_geom_angle_atom_site_label_3
_geom_angle
C2 C1 C11 119.1(3)
C2 C1 C10 118.9(3)
C11 C1 C10 121.9(3)
O1 C2 C1 123.3(4)
O1 C2 C3 116.1(4)
C1 C2 C3 120.6(4)
C4 C3 C2 120.3(4)
C4 C3 H3 119.9
C2 C3 H3 119.9
C3 C4 C5 121.9(4)
C3 C4 H4 119.1
C5 C4 H4 119.1
C6 C5 C4 121.2(4)
C6 C5 C10 119.7(4)
C4 C5 C10 119.0(4)
C7 C6 C5 121.7(4)
C7 C6 H6 119.1
C5 C6 H6 119.1
C6 C7 C8 119.1(4)
C6 C7 H7 120.5
C8 C7 H7 120.5
C9 C8 C7 121.1(5)
C9 C8 H8 119.5
C7 C8 H8 119.5
C8 C9 C10 121.3(4)
C8 C9 H9 119.4
C10 C9 H9 119.4
C9 C10 C5 117.1(4)
C9 C10 C1 123.6(4)
C5 C10 C1 119.3(4)
N1 C11 C1 122.2(4)
N1 C11 H11 118.9
C1 C11 H11 118.9
C13 C12 C17 116.7(3)
C13 C12 N1 125.7(3)
C17 C12 N1 117.5(4)
C14 C13 C12 121.7(4)
C14 C13 H13 119.2
C12 C13 H13 119.2
C13 C14 C15 119.3(4)
C13 C14 H14 120.3
C15 C14 H14 120.3
C16 C15 C14 121.2(4)
C16 C15 Br1 118.8(3)
C14 C15 Br1 120.0(3)
C17 C16 C15 118.7(4)
C17 C16 H16 120.7
C15 C16 H16 120.7
C16 C17 C12 122.5(4)
C16 C17 O2 119.6(3)
C12 C17 O2 117.6(3)
F2 C18 F1 108.7(5)
F2 C18 O2 108.6(4)
F1 C18 O2 114.1(4)
F2 C18 F3 106.7(4)
F1 C18 F3 105.5(4)
O2 C18 F3 113.0(4)
C11 N1 C12 122.4(3)
C2 O1 H1 104(4)
C18 O2 C17 117.9(3)

loop_
_geom_bond_atom_site_label_1
_geom_bond_atom_site_label_2
_geom_bond_distance
C1 C2 1.397(5)
C1 C11 1.437(5)
C1 C10 1.440(5)
C2 O1 1.335(5)
C2 C3 1.409(6)
C3 C4 1.352(6)
C3 H3 0.9300
C4 C5 1.411(6)
C4 H4 0.9300
C5 C6 1.400(6)
C5 C10 1.412(5)
C6 C7 1.339(6)
C6 H6 0.9300
C7 C8 1.396(6)
C7 H7 0.9300
C8 C9 1.356(6)
C8 H8 0.9300
C9 C10 1.406(5)
C9 H9 0.9300
C11 N1 1.284(4)
C11 H11 0.9300
C12 C13 1.390(5)
C12 C17 1.399(5)
C12 N1 1.401(5)
C13 C14 1.375(5)
C13 H13 0.9300
C14 C15 1.377(5)
C14 H14 0.9300
C15 C16 1.372(5)
C15 Br1 1.893(4)
C16 C17 1.369(5)
C16 H16 0.9300
C17 O2 1.408(4)
C18 F2 1.297(5)
C18 F1 1.302(5)
C18 O2 1.320(5)
C18 F3 1.329(5)
O1 H1 0.85(5)

loop_
_geom_hbond_atom_site_label_D
_geom_hbond_atom_site_label_H
_geom_hbond_atom_site_label_A
_geom_hbond_distance_DH
_geom_hbond_distance_HA
_geom_hbond_distance_DA
_geom_hbond_angle_DHA
O1 H1 N1 0.85(5) 1.77(6) 2.551(5) 151(5)

loop_
_geom_torsion_atom_site_label_1
_geom_torsion_atom_site_label_2
_geom_torsion_atom_site_label_3
_geom_torsion_atom_site_label_4
_geom_torsion
C11 C1 C2 O1 0.3(5)
C10 C1 C2 O1 179.8(3)
C11 C1 C2 C3 -180.0(3)
C10 C1 C2 C3 -0.5(5)
O1 C2 C3 C4 -179.8(4)
C1 C2 C3 C4 0.5(6)
C2 C3 C4 C5 -0.5(6)
C3 C4 C5 C6 -179.8(4)
C3 C4 C5 C10 0.5(6)
C4 C5 C6 C7 -179.9(4)
C10 C5 C6 C7 -0.1(6)
C5 C6 C7 C8 -0.2(7)
C6 C7 C8 C9 0.6(7)
C7 C8 C9 C10 -0.7(7)
C8 C9 C10 C5 0.4(6)
C8 C9 C10 C1 -179.3(4)
C6 C5 C10 C9 0.0(5)
C4 C5 C10 C9 179.8(4)
C6 C5 C10 C1 179.8(3)
C4 C5 C10 C1 -0.5(5)
C2 C1 C10 C9 -179.8(3)
C11 C1 C10 C9 -0.3(5)
C2 C1 C10 C5 0.5(5)
C11 C1 C10 C5 180.0(3)
C2 C1 C11 N1 1.4(5)
C10 C1 C11 N1 -178.1(3)
C17 C12 C13 C14 -1.0(5)
N1 C12 C13 C14 177.0(3)
C12 C13 C14 C15 0.6(6)
C13 C14 C15 C16 0.2(5)
C13 C14 C15 Br1 179.2(3)
C14 C15 C16 C17 -0.5(5)
Br1 C15 C16 C17 -179.5(3)
C15 C16 C17 C12 -0.1(5)
C15 C16 C17 O2 174.0(3)
C13 C12 C17 C16 0.8(5)
N1 C12 C17 C16 -177.4(3)
C13 C12 C17 O2 -173.3(3)
N1 C12 C17 O2 8.4(5)
C1 C11 N1 C12 -178.6(3)
C13 C12 N1 C11 27.1(5)
C17 C12 N1 C11 -154.8(3)
F2 C18 O2 C17 171.8(4)
F1 C18 O2 C17 50.4(6)
F3 C18 O2 C17 -70.0(5)
C16 C17 O2 C18 79.8(5)
C12 C17 O2 C18 -105.9(4)

loop_
_cod_related_entry_id
_cod_related_entry_database
_cod_related_entry_code
1 ChemSpider 30658369
